data_7001043
loop_
_publ_author_name
'Chetcuti, Michael J.'
'Devoille, Aline M. J.'
'Othman, Amel Ben'
'Souane, Rachid'
'Thu\'ery, Pierre'
'Vicens, Jacques'

_publ_section_title
;
 Synthesis of mono-, di- and tetra-alkyne functionalized
 calix[4]arenes: Reactions of these multipodal ligands with dicobalt
 octacarbonyl to give complexes which contain up to eight cobalt atoms
;
_journal_issue 16
_journal_name_full 'Dalton Transactions'
_journal_page_first 2999
_journal_page_last 3008
_journal_paper_doi 10.1039/b821144b
_journal_year 2009
_chemical_formula_sum 'C56 H64 O4'
_chemical_formula_weight 801.07
_space_group_IT_number 88
_symmetry_cell_setting tetragonal
_symmetry_space_group_name_Hall '-I 4ad'
_symmetry_space_group_name_H-M 'I 41/a :2'
_atom_sites_solution_hydrogens geom
_atom_sites_solution_primary direct
_atom_sites_solution_secondary difmap
_audit_creation_method SHELXL-97
_cell_angle_alpha 90.00
_cell_angle_beta 90.00
_cell_angle_gamma 90.00
_cell_formula_units_Z 4
_cell_length_a 20.2796(16)
_cell_length_b 20.2796(16)
_cell_length_c 11.3604(5)
_cell_measurement_reflns_used 35199
_cell_measurement_temperature 100(2)
_cell_measurement_theta_max 25.68
_cell_measurement_theta_min 2.05
_cell_volume 4672.1(6)
_computing_cell_refinement 'HKL2000 (Otwinowski & Minor, 1997)'
_computing_data_collection 'COLLECT (Hooft, 1998)'
_computing_data_reduction 'HKL2000 (Otwinowski & Minor, 1997)'
_computing_molecular_graphics 'SHELXTL (Sheldrick, 1999)'
_computing_publication_material 'SHELXTL (Sheldrick, 1999); PLATON (Spek, 2003)'
_computing_structure_refinement 'SHELXL-97 (Sheldrick, 1997)'
_computing_structure_solution 'SHELXS-97 (Sheldrick, 1997)'
_diffrn_ambient_temperature 100(2)
_diffrn_measured_fraction_theta_full 0.996
_diffrn_measured_fraction_theta_max 0.996
_diffrn_measurement_device_type 'Nonius Kappa-CCD area-detector diffractometer'
_diffrn_measurement_method 'two \f scans with 2\% steps'
_diffrn_radiation_monochromator graphite
_diffrn_radiation_source 'fine-focus sealed tube'
_diffrn_radiation_type MoK\a
_diffrn_radiation_wavelength 0.71073
_diffrn_reflns_av_R_equivalents 0.0449
_diffrn_reflns_av_sigmaI/netI 0.0513
_diffrn_reflns_limit_h_max 24
_diffrn_reflns_limit_h_min -24
_diffrn_reflns_limit_k_max 24
_diffrn_reflns_limit_k_min -24
_diffrn_reflns_limit_l_max 13
_diffrn_reflns_limit_l_min -13
_diffrn_reflns_number 35199
_diffrn_reflns_theta_full 25.68
_diffrn_reflns_theta_max 25.68
_diffrn_reflns_theta_min 2.05
_diffrn_standards_decay_% 0
_diffrn_standards_interval_time 0
_diffrn_standards_number 0
_exptl_absorpt_coefficient_mu 0.070
_exptl_absorpt_correction_type none
_exptl_crystal_colour colourless
_exptl_crystal_density_diffrn 1.139
_exptl_crystal_density_method 'not measured'
_exptl_crystal_description parallelepiped
_exptl_crystal_F_000 1728
_exptl_crystal_size_max 0.24
_exptl_crystal_size_mid 0.16
_exptl_crystal_size_min 0.14
_refine_diff_density_max 1.211
_refine_diff_density_min -0.342
_refine_diff_density_rms 0.127
_refine_ls_extinction_method none
_refine_ls_goodness_of_fit_ref 1.067
_refine_ls_hydrogen_treatment constr
_refine_ls_matrix_type full
_refine_ls_number_parameters 139
_refine_ls_number_reflns 2210
_refine_ls_number_restraints 0
_refine_ls_restrained_S_all 1.067
_refine_ls_R_factor_all 0.0897
_refine_ls_R_factor_gt 0.0640
_refine_ls_shift/su_max 0.000
_refine_ls_shift/su_mean 0.000
_refine_ls_structure_factor_coef Fsqd
_refine_ls_weighting_details 'calc w=1/[\s^2^(Fo^2^)+(0.1077P)^2^+2.9154P] where P=(Fo^2^+2Fc^2^)/3'
_refine_ls_weighting_scheme calc
_refine_ls_wR_factor_gt 0.1772
_refine_ls_wR_factor_ref 0.1924
_reflns_number_gt 1627
_reflns_number_total 2210
_reflns_threshold_expression >2sigma(I)
_cod_data_source_file b821144b.txt
_cod_data_source_block 4
_cod_original_sg_symbol_H-M 'I 41/a'
_cod_database_code 7001043

loop_
_symmetry_equiv_pos_as_xyz
'x, y, z'
'-x+1/2, -y, z+1/2'
'-y+3/4, x+1/4, z+1/4'
'y+3/4, -x+3/4, z+3/4'
'x+1/2, y+1/2, z+1/2'
'-x+1, -y+1/2, z+1'
'-y+5/4, x+3/4, z+3/4'
'y+5/4, -x+5/4, z+5/4'
'-x, -y, -z'
'x-1/2, y, -z-1/2'
'y-3/4, -x-1/4, -z-1/4'
'-y-3/4, x-3/4, -z-3/4'
'-x+1/2, -y+1/2, -z+1/2'
'x, y+1/2, -z'
'y-1/4, -x+1/4, -z+1/4'
'-y-1/4, x-1/4, -z-1/4'

loop_
_atom_site_label
_atom_site_type_symbol
_atom_site_fract_x
_atom_site_fract_y
_atom_site_fract_z
_atom_site_U_iso_or_equiv
_atom_site_adp_type
_atom_site_occupancy
_atom_site_symmetry_multiplicity
_atom_site_calc_flag
_atom_site_refinement_flags
_atom_site_disorder_assembly
_atom_site_disorder_group
O1 O 0.58115(8) 0.67312(8) 0.00825(13) 0.0308(4) Uani 1 1 d . . .
C1 C 0.63629(10) 0.69636(11) 0.19440(19) 0.0260(5) Uani 1 1 d . . .
C2 C 0.59185(11) 0.65948(11) 0.12656(18) 0.0255(5) Uani 1 1 d . . .
C3 C 0.55346(10) 0.60963(11) 0.17771(19) 0.0258(5) Uani 1 1 d . . .
C4 C 0.56355(11) 0.59413(11) 0.29535(19) 0.0267(5) Uani 1 1 d . . .
H4 H 0.5392 0.5601 0.3287 0.032 Uiso 1 1 calc R . .
C5 C 0.60877(11) 0.62773(11) 0.36523(19) 0.0277(5) Uani 1 1 d . . .
C6 C 0.64329(11) 0.67928(11) 0.31237(19) 0.0283(5) Uani 1 1 d . . .
H6 H 0.6725 0.7035 0.3583 0.034 Uiso 1 1 calc R . .
C7 C 0.62081(14) 0.61063(13) 0.4950(2) 0.0396(7) Uani 1 1 d . . .
C8 C 0.6070(3) 0.67165(16) 0.5697(2) 0.0818(14) Uani 1 1 d . . .
H8A H 0.6377 0.7058 0.5496 0.123 Uiso 1 1 calc R . .
H8B H 0.6116 0.6607 0.6515 0.123 Uiso 1 1 calc R . .
H8C H 0.5629 0.6868 0.5550 0.123 Uiso 1 1 calc R . .
C9 C 0.69265(15) 0.58761(19) 0.5096(3) 0.0654(11) Uani 1 1 d . . .
H9A H 0.7007 0.5506 0.4590 0.098 Uiso 1 1 calc R . .
H9B H 0.7001 0.5750 0.5899 0.098 Uiso 1 1 calc R . .
H9C H 0.7220 0.6230 0.4890 0.098 Uiso 1 1 calc R . .
C10 C 0.57613(14) 0.55515(13) 0.5387(2) 0.0397(6) Uani 1 1 d . . .
H10A H 0.5308 0.5680 0.5296 0.060 Uiso 1 1 calc R . .
H10B H 0.5851 0.5467 0.6203 0.060 Uiso 1 1 calc R . .
H10C H 0.5844 0.5160 0.4937 0.060 Uiso 1 1 calc R . .
C11 C 0.63309(14) 0.65346(12) -0.0691(2) 0.0386(6) Uani 1 1 d . . .
H11A H 0.6739 0.6731 -0.0418 0.046 Uiso 1 1 calc R . .
H11B H 0.6241 0.6710 -0.1469 0.046 Uiso 1 1 calc R . .
C12 C 0.64245(13) 0.58165(13) -0.0786(2) 0.0379(6) Uani 1 1 d . . .
C13 C 0.65384(14) 0.52498(14) -0.0877(3) 0.0485(7) Uani 1 1 d . . .
H13 H 0.6628 0.4802 -0.0949 0.058 Uiso 1 1 calc R . .
C14 C 0.50311(11) 0.57299(11) 0.1047(2) 0.0279(5) Uani 1 1 d . . .
H14A H 0.4847 0.5380 0.1526 0.033 Uiso 1 1 calc R . .
H14B H 0.5258 0.5524 0.0392 0.033 Uiso 1 1 calc R . .

loop_
_atom_site_aniso_label
_atom_site_aniso_U_11
_atom_site_aniso_U_22
_atom_site_aniso_U_33
_atom_site_aniso_U_23
_atom_site_aniso_U_13
_atom_site_aniso_U_12
O1 0.0359(10) 0.0312(9) 0.0252(9) 0.0011(6) -0.0016(6) 0.0013(7)
C1 0.0229(11) 0.0259(12) 0.0293(12) 0.0007(9) 0.0002(8) 0.0027(9)
C2 0.0263(12) 0.0262(11) 0.0239(11) 0.0008(8) -0.0014(8) 0.0039(9)
C3 0.0232(11) 0.0249(11) 0.0293(12) -0.0026(8) -0.0012(8) 0.0040(9)
C4 0.0256(11) 0.0243(11) 0.0302(12) 0.0005(9) 0.0013(9) 0.0005(9)
C5 0.0285(12) 0.0290(12) 0.0255(12) -0.0011(9) 0.0010(9) 0.0018(10)
C6 0.0260(12) 0.0299(12) 0.0290(12) -0.0018(9) -0.0033(9) -0.0035(9)
C7 0.0509(17) 0.0410(15) 0.0270(13) 0.0035(10) -0.0057(11) -0.0140(12)
C8 0.166(4) 0.052(2) 0.0275(15) -0.0081(13) 0.0162(19) -0.041(2)
C9 0.0506(19) 0.089(3) 0.0568(19) 0.0375(17) -0.0257(15) -0.0258(18)
C10 0.0489(16) 0.0417(15) 0.0286(12) 0.0063(10) 0.0005(11) -0.0075(12)
C11 0.0529(16) 0.0366(14) 0.0262(12) -0.0011(10) 0.0088(11) -0.0042(12)
C12 0.0387(14) 0.0420(16) 0.0329(13) -0.0070(11) 0.0037(10) -0.0065(11)
C13 0.0415(16) 0.0378(16) 0.0663(19) -0.0153(13) 0.0090(13) -0.0066(12)
C14 0.0280(12) 0.0242(12) 0.0315(12) -0.0001(9) -0.0010(9) -0.0005(9)

loop_
_atom_type_symbol
_atom_type_description
_atom_type_scat_dispersion_real
_atom_type_scat_dispersion_imag
_atom_type_scat_source
C C 0.0033 0.0016 'International Tables Vol C Tables 4.2.6.8 and 6.1.1.4'
H H 0.0000 0.0000 'International Tables Vol C Tables 4.2.6.8 and 6.1.1.4'
O O 0.0106 0.0060 'International Tables Vol C Tables 4.2.6.8 and 6.1.1.4'

loop_
_geom_angle_atom_site_label_1
_geom_angle_atom_site_label_2
_geom_angle_atom_site_label_3
_geom_angle
_geom_angle_site_symmetry_1
_geom_angle_site_symmetry_3
_geom_angle_publ_flag
C2 O1 C11 115.10(17) . . ?
C6 C1 C2 117.5(2) . . ?
C6 C1 C14 119.05(19) . 12_766 ?
C2 C1 C14 123.42(19) . 12_766 ?
O1 C2 C1 121.74(19) . . ?
O1 C2 C3 117.24(19) . . ?
C1 C2 C3 120.92(19) . . ?
C4 C3 C2 118.7(2) . . ?
C4 C3 C14 121.1(2) . . ?
C2 C3 C14 120.16(19) . . ?
C3 C4 C5 122.4(2) . . ?
C3 C4 H4 118.8 . . ?
C5 C4 H4 118.8 . . ?
C4 C5 C6 116.9(2) . . ?
C4 C5 C7 122.9(2) . . ?
C6 C5 C7 120.2(2) . . ?
C1 C6 C5 123.4(2) . . ?
C1 C6 H6 118.3 . . ?
C5 C6 H6 118.3 . . ?
C8 C7 C10 107.9(2) . . ?
C8 C7 C5 108.8(2) . . ?
C10 C7 C5 112.6(2) . . ?
C8 C7 C9 111.1(3) . . ?
C10 C7 C9 107.6(2) . . ?
C5 C7 C9 108.9(2) . . ?
C7 C8 H8A 109.5 . . ?
C7 C8 H8B 109.5 . . ?
H8A C8 H8B 109.5 . . ?
C7 C8 H8C 109.5 . . ?
H8A C8 H8C 109.5 . . ?
H8B C8 H8C 109.5 . . ?
C7 C9 H9A 109.5 . . ?
C7 C9 H9B 109.5 . . ?
H9A C9 H9B 109.5 . . ?
C7 C9 H9C 109.5 . . ?
H9A C9 H9C 109.5 . . ?
H9B C9 H9C 109.5 . . ?
C7 C10 H10A 109.5 . . ?
C7 C10 H10B 109.5 . . ?
H10A C10 H10B 109.5 . . ?
C7 C10 H10C 109.5 . . ?
H10A C10 H10C 109.5 . . ?
H10B C10 H10C 109.5 . . ?
O1 C11 C12 114.6(2) . . ?
O1 C11 H11A 108.6 . . ?
C12 C11 H11A 108.6 . . ?
O1 C11 H11B 108.6 . . ?
C12 C11 H11B 108.6 . . ?
H11A C11 H11B 107.6 . . ?
C13 C12 C11 176.0(3) . . ?
C12 C13 H13 180.0 . . ?
C3 C14 C1 116.44(18) . 15_565 ?
C3 C14 H14A 108.2 . . ?
C1 C14 H14A 108.2 15_565 . ?
C3 C14 H14B 108.2 . . ?
C1 C14 H14B 108.2 15_565 . ?
H14A C14 H14B 107.3 . . ?

loop_
_geom_bond_atom_site_label_1
_geom_bond_atom_site_label_2
_geom_bond_distance
_geom_bond_site_symmetry_2
_geom_bond_publ_flag
O1 C2 1.389(3) . ?
O1 C11 1.428(3) . ?
C1 C6 1.391(3) . ?
C1 C2 1.402(3) . ?
C1 C14 1.522(3) 12_766 ?
C2 C3 1.402(3) . ?
C3 C4 1.388(3) . ?
C3 C14 1.511(3) . ?
C4 C5 1.391(3) . ?
C4 H4 0.9300 . ?
C5 C6 1.394(3) . ?
C5 C7 1.534(3) . ?
C6 H6 0.9300 . ?
C7 C8 1.527(4) . ?
C7 C10 1.528(3) . ?
C7 C9 1.539(4) . ?
C8 H8A 0.9600 . ?
C8 H8B 0.9600 . ?
C8 H8C 0.9600 . ?
C9 H9A 0.9600 . ?
C9 H9B 0.9600 . ?
C9 H9C 0.9600 . ?
C10 H10A 0.9600 . ?
C10 H10B 0.9600 . ?
C10 H10C 0.9600 . ?
C11 C12 1.473(4) . ?
C11 H11A 0.9700 . ?
C11 H11B 0.9700 . ?
C12 C13 1.177(4) . ?
C13 H13 0.9300 . ?
C14 C1 1.522(3) 15_565 ?
C14 H14A 0.9700 . ?
C14 H14B 0.9700 . ?
